data_4320303
loop_
_publ_author_name
'Anna C. Hillier'
'XingWang Zhang'
'Graham H. Maunder'
'Sung Ying Liu'
'Todd A. Eberspacher'
'Mathew V. Metz'
'Robert McDonald'
'\^Angela Domingos'
'No\'emia Marques'
'Victor W. Day'
'Andrea Sella'
'Josef Takats'

_publ_contact_author_address
; Department of Chemistry
   University of Alberta
   Edmonton Alberta T6G 2G2
   Canada
;
_publ_contact_author_email joe.takats@ualberta.ca
_publ_contact_author_fax 1(780)4928231
_publ_contact_author_name 'Dr Josef Takats'
_publ_contact_author_phone 1(780)4924944
_publ_section_title
;
 Synthesis and Structural Comparison of a Series of Divalent Ln(TpR,R')2
 (Ln = Sm, Eu, Yb) and Trivalent Sm(TpMe2)2X (X = F, Cl, I, BPh4)
 Complexes
;
_journal_name_full 'Inorganic Chemistry'
_journal_page_first 5106
_journal_page_last 5116
_journal_paper_doi 10.1021/ic010325w
_journal_volume 40
_journal_year 2001
_chemical_formula_sum 'C30 H44 B2 I N12 Sm'
_chemical_formula_weight 871.64
_space_group_IT_number 12
_symmetry_cell_setting monoclinic
_symmetry_space_group_name_Hall '-C 2y'
_symmetry_space_group_name_H-M 'C 1 2/m 1'
_atom_sites_solution_hydrogens geom
_atom_sites_solution_primary direct
_atom_sites_solution_secondary difmap
_audit_creation_method 'manual editing of SHELXL template'
_cell_angle_alpha 90.00
_cell_angle_beta 91.770(10)
_cell_angle_gamma 90.00
_cell_formula_units_Z 2
_cell_length_a 16.5150(10)
_cell_length_b 13.050(2)
_cell_length_c 8.4900(10)
_cell_measurement_temperature 293(2)
_cell_volume 1828.9(4)
_computing_structure_refinement 'SHELXL-93 (Sheldrick, 1993)'
_computing_structure_solution 'SHELXS-86 (Sheldrick, 1990)'
_diffrn_ambient_temperature 293(2)
_diffrn_radiation_monochromator graphite
_diffrn_radiation_source 'fine-focus sealed tube'
_diffrn_radiation_type MoK\a
_diffrn_radiation_wavelength 0.71073
_diffrn_reflns_av_R_equivalents 0.0444
_diffrn_reflns_av_sigmaI/netI 0.0284
_diffrn_reflns_limit_h_max 19
_diffrn_reflns_limit_h_min 0
_diffrn_reflns_limit_k_max 0
_diffrn_reflns_limit_k_min -15
_diffrn_reflns_limit_l_max 10
_diffrn_reflns_limit_l_min -10
_diffrn_reflns_number 1744
_diffrn_reflns_theta_max 25.00
_diffrn_reflns_theta_min 1.99
_exptl_absorpt_coefficient_mu 2.488
_exptl_crystal_density_diffrn 1.583
_exptl_crystal_F_000 866
_refine_diff_density_max 1.860
_refine_diff_density_min -1.054
_refine_diff_density_rms 0.121
_refine_ls_extinction_method none
_refine_ls_goodness_of_fit_all 1.084
_refine_ls_goodness_of_fit_obs 1.090
_refine_ls_matrix_type full
_refine_ls_number_parameters 124
_refine_ls_number_reflns 1600
_refine_ls_number_restraints 0
_refine_ls_restrained_S_all 1.451
_refine_ls_restrained_S_obs 1.090
_refine_ls_R_factor_all 0.0507
_refine_ls_R_factor_obs 0.0389
_refine_ls_shift/esd_max 0.000
_refine_ls_shift/esd_mean 0.000
_refine_ls_structure_factor_coef Fsqd
_refine_ls_weighting_details 'w=1/[\s^2^(Fo^2^)+(0.0630P)^2^+5.1596P] where P=(Fo^2^+2Fc^2^)/3'
_refine_ls_weighting_scheme calc
_refine_ls_wR_factor_all 0.1394
_refine_ls_wR_factor_obs 0.0983
_reflns_number_observed 1502
_reflns_number_total 1689
_reflns_observed_criterion >2sigma(I)
_cod_data_source_file ic010325w_09.cif
_cod_data_source_block sml2ib
_cod_depositor_comments
;
The following automatic conversions were performed:

'_symmetry_cell_setting' value 'Monoclinic' changed to 'monoclinic'
according to the built-in table from CIF Core dictionary named
'cif_core.dic' version 2.4.1 from 2010-06-29.

Automatic conversion script
Id: cif_fix_values 1646 2011-03-28 12:23:43Z adriana 

The following automatic conversions were performed:

'_refine_ls_weighting_scheme' value 'calc
w=1/[\s^2^(Fo^2^)+(0.0630P)^2^+5.1596P] where P=(Fo^2^+2Fc^2^)/3' was
changed to 'calc'. New tag '_refine_ls_weighting_details' was
created. The value of the new tag was set to
'w=1/[\s^2^(Fo^2^)+(0.0630P)^2^+5.1596P] where P=(Fo^2^+2Fc^2^)/3'.

Automatic conversion script
Id: cif_fix_values 3143 2015-03-26 13:38:13Z robertas 
;
_cod_database_code 4320303

loop_
_symmetry_equiv_pos_as_xyz
'x, y, z'
'-x, y, -z'
'x+1/2, y+1/2, z'
'-x+1/2, y+1/2, -z'
'-x, -y, -z'
'x, -y, z'
'-x+1/2, -y+1/2, -z'
'x+1/2, -y+1/2, z'

loop_
_atom_site_aniso_label
_atom_site_aniso_U_11
_atom_site_aniso_U_22
_atom_site_aniso_U_33
_atom_site_aniso_U_23
_atom_site_aniso_U_13
_atom_site_aniso_U_12
Sm 0.0207(3) 0.0379(3) 0.0343(3) 0.000 0.0090(2) 0.000
I 0.1488(11) 0.0427(6) 0.0732(7) 0.000 -0.0581(7) 0.000
B1 0.022(3) 0.040(4) 0.028(4) 0.000 0.007(3) 0.000
N11 0.021(2) 0.040(2) 0.034(2) -0.004(2) 0.0046(15) 0.002(2)
N12 0.026(2) 0.040(2) 0.046(2) -0.010(2) 0.009(2) -0.004(2)
N21 0.023(2) 0.039(3) 0.031(3) 0.000 0.000(2) 0.000
N22 0.027(3) 0.052(4) 0.028(3) 0.000 0.005(2) 0.000
C13 0.036(3) 0.044(3) 0.056(3) -0.009(3) 0.005(2) -0.003(2)
C14 0.045(3) 0.042(3) 0.061(3) -0.016(3) 0.007(3) 0.004(2)
C15 0.032(2) 0.051(3) 0.045(3) -0.008(3) 0.007(2) 0.011(2)
C16 0.031(3) 0.085(5) 0.104(6) -0.036(4) 0.017(3) 0.011(3)
C17 0.043(3) 0.065(5) 0.110(6) -0.034(4) 0.014(3) -0.023(3)
C23 0.044(4) 0.049(5) 0.032(4) 0.000 0.002(3) 0.000
C24 0.050(4) 0.068(6) 0.029(4) 0.000 -0.013(4) 0.000
C25 0.031(3) 0.047(4) 0.038(4) 0.000 -0.007(3) 0.000
C26 0.028(4) 0.096(8) 0.055(5) 0.000 -0.008(4) 0.000
C27 0.059(5) 0.109(8) 0.027(4) 0.000 0.011(4) 0.000

loop_
_atom_site_label
_atom_site_type_symbol
_atom_site_fract_x
_atom_site_fract_y
_atom_site_fract_z
_atom_site_U_iso_or_equiv
_atom_site_thermal_displace_type
_atom_site_occupancy
_atom_site_calc_flag
_atom_site_refinement_flags
_atom_site_disorder_group
Sm Sm 0.5000 0.0000 0.5000 0.0308(2) Uani 1 d S .
I I 0.0000 0.0000 0.0000 0.0895(4) Uani 1 d S .
N11 N 0.3434(2) 0.0973(3) 0.6885(4) 0.0317(9) Uani 1 d . .
N12 N 0.4244(2) 0.1146(3) 0.6669(5) 0.0371(10) Uani 1 d . .
N21 N 0.2965(3) 0.0000 0.4445(6) 0.0309(12) Uani 1 d S .
N22 N 0.3664(3) 0.0000 0.3613(7) 0.0359(13) Uani 1 d S .
C13 C 0.4417(3) 0.2067(5) 0.7290(7) 0.0451(13) Uani 1 d . .
C14 C 0.3733(3) 0.2481(5) 0.7909(7) 0.0491(14) Uani 1 d . .
H14 H 0.3691(3) 0.3107(5) 0.8426(7) 0.050(16) Uiso 1 calc R .
C15 C 0.3127(3) 0.1795(5) 0.7616(6) 0.0426(13) Uani 1 d . .
C16 C 0.2243(4) 0.1874(6) 0.7988(9) 0.073(2) Uani 1 d . .
H16A H 0.1966(4) 0.1265(6) 0.7635(9) 0.160(18) Uiso 1 calc R .
H16B H 0.2010(4) 0.2460(6) 0.7460(9) 0.160(18) Uiso 1 calc R .
H16C H 0.2190(4) 0.1948(6) 0.9105(9) 0.160(18) Uiso 1 calc R .
C17 C 0.5258(4) 0.2493(6) 0.7260(9) 0.072(2) Uani 1 d . .
H17A H 0.5604(4) 0.2017(6) 0.6739(9) 0.160(18) Uiso 1 calc R .
H17B H 0.5460(4) 0.2601(6) 0.8320(9) 0.160(18) Uiso 1 calc R .
H17C H 0.5251(4) 0.3133(6) 0.6702(9) 0.160(18) Uiso 1 calc R .
C23 C 0.3418(5) 0.0000 0.2090(9) 0.042(2) Uani 1 d S .
C24 C 0.2591(5) 0.0000 0.1962(10) 0.049(2) Uani 1 d S .
H24 H 0.2277(5) 0.0000 0.1034(10) 0.099(41) Uiso 1 calc SR .
C25 C 0.2313(4) 0.0000 0.3465(9) 0.039(2) Uani 1 d S .
C26 C 0.1463(4) 0.0000 0.4035(11) 0.060(2) Uani 1 d S .
H26A H 0.1474(4) 0.0000 0.5166(11) 0.188(32) Uiso 1 calc SR .
H26B H 0.1185(4) -0.0601 0.3652(11) 0.188(32) Uiso 0.50 calc PR .
H26C H 0.1185(4) 0.0601 0.3652(11) 0.188(32) Uiso 0.50 calc PR .
C27 C 0.4043(6) 0.0000 0.0817(9) 0.065(3) Uani 1 d S .
H27A H 0.4577(6) 0.0000 0.1297(9) 0.188(32) Uiso 1 calc SR .
H27B H 0.3974(6) 0.0601 0.0174(9) 0.188(32) Uiso 0.50 calc PR .
H27C H 0.3974(6) -0.0601 0.0174(9) 0.188(32) Uiso 0.50 calc PR .
B1 B 0.3002(4) 0.0000 0.6277(9) 0.030(2) Uani 1 d S .
H1B H 0.2448(4) 0.0000 0.6656(9) 0.036 Uiso 1 calc SR .

loop_
_atom_type_symbol
_atom_type_description
_atom_type_scat_dispersion_real
_atom_type_scat_dispersion_imag
_atom_type_scat_source
C C 0.0033 0.0016 'International Tables Vol C Tables 4.2.6.8 and 6.1.1.4'
H H 0.0000 0.0000 'International Tables Vol C Tables 4.2.6.8 and 6.1.1.4'
B B 0.0013 0.0007 'International Tables Vol C Tables 4.2.6.8 and 6.1.1.4'
N N 0.0061 0.0033 'International Tables Vol C Tables 4.2.6.8 and 6.1.1.4'
I I -0.4742 1.8119 'International Tables Vol C Tables 4.2.6.8 and 6.1.1.4'
Sm Sm -0.1638 3.4418 'International Tables Vol C Tables 4.2.6.8 and 6.1.1.4'

loop_
_geom_angle_atom_site_label_1
_geom_angle_atom_site_label_2
_geom_angle_atom_site_label_3
_geom_angle
_geom_angle_site_symmetry_1
_geom_angle_site_symmetry_3
_geom_angle_publ_flag
N12 Sm N12 75.9(2) 5_656 2_656 ?
N12 Sm N12 180.0 5_656 . ?
N12 Sm N12 104.1(2) 2_656 . ?
N12 Sm N12 104.1(2) 5_656 6 ?
N12 Sm N12 180.0 2_656 6 ?
N12 Sm N12 75.9(2) . 6 ?
N12 Sm N22 100.92(13) 5_656 . ?
N12 Sm N22 100.92(13) 2_656 . ?
N12 Sm N22 79.08(13) . . ?
N12 Sm N22 79.08(13) 6 . ?
N12 Sm N22 79.08(13) 5_656 5_656 ?
N12 Sm N22 79.08(13) 2_656 5_656 ?
N12 Sm N22 100.92(13) . 5_656 ?
N12 Sm N22 100.92(13) 6 5_656 ?
N22 Sm N22 180.0 . 5_656 ?
N11 B1 N11 111.3(5) . 6 ?
N11 B1 N21 109.8(3) . . ?
N11 B1 N21 109.8(3) 6 . ?
C15 N11 N12 108.2(4) . . ?
C15 N11 B1 129.4(4) . . ?
N12 N11 B1 122.3(4) . . ?
C13 N12 N11 106.9(4) . . ?
C13 N12 Sm 132.4(3) . . ?
N11 N12 Sm 119.7(3) . . ?
N12 C13 C14 109.7(5) . . ?
N12 C13 C17 120.8(5) . . ?
C14 C13 C17 129.5(6) . . ?
C15 C14 C13 106.3(5) . . ?
N11 C15 C14 108.9(4) . . ?
N11 C15 C16 122.2(5) . . ?
C14 C15 C16 128.9(5) . . ?
C25 N21 N22 110.7(5) . . ?
C25 N21 B1 128.9(5) . . ?
N22 N21 B1 120.4(5) . . ?
C23 N22 N21 105.1(5) . . ?
C23 N22 Sm 134.3(4) . . ?
N21 N22 Sm 120.6(4) . . ?
N22 C23 C24 110.4(6) . . ?
N22 C23 C27 119.6(7) . . ?
C24 C23 C27 130.1(7) . . ?
C23 C24 C25 106.8(7) . . ?
N21 C25 C24 107.0(6) . . ?
N21 C25 C26 122.8(7) . . ?
C24 C25 C26 130.1(7) . . ?

loop_
_geom_bond_atom_site_label_1
_geom_bond_atom_site_label_2
_geom_bond_distance
_geom_bond_site_symmetry_2
_geom_bond_publ_flag
Sm N12 2.431(4) 5_656 ?
Sm N12 2.431(4) 2_656 ?
Sm N12 2.431(4) . ?
Sm N12 2.431(4) 6 ?
Sm N22 2.469(6) . ?
Sm N22 2.469(6) 5_656 ?
B1 N11 1.537(6) . ?
B1 N11 1.537(6) 6 ?
B1 N21 1.555(9) . ?
N11 C15 1.347(6) . ?
N11 N12 1.375(5) . ?
N12 C13 1.340(7) . ?
C13 C14 1.372(7) . ?
C13 C17 1.498(7) . ?
C14 C15 1.360(8) . ?
C15 C16 1.507(7) . ?
N21 C25 1.340(9) . ?
N21 N22 1.372(7) . ?
N22 C23 1.343(10) . ?
C23 C24 1.367(11) . ?
C23 C27 1.518(10) . ?
C24 C25 1.369(12) . ?
C25 C26 1.500(10) . ?

loop_
_geom_torsion_atom_site_label_1
_geom_torsion_atom_site_label_2
_geom_torsion_atom_site_label_3
_geom_torsion_atom_site_label_4
_geom_torsion
_geom_torsion_site_symmetry_1
_geom_torsion_site_symmetry_2
_geom_torsion_site_symmetry_3
_geom_torsion_site_symmetry_4
_geom_torsion_publ_flag
N11 B1 N11 C15 -128.7(5) 6 . . . ?
N21 B1 N11 C15 109.4(6) . . . . ?
N11 B1 N11 N12 54.5(7) 6 . . . ?
N21 B1 N11 N12 -67.4(6) . . . . ?
C15 N11 N12 C13 0.7(6) . . . . ?
B1 N11 N12 C13 178.1(5) . . . . ?
C15 N11 N12 Sm -169.6(3) . . . . ?
B1 N11 N12 Sm 7.8(6) . . . . ?
N12 Sm N12 C13 -140.8(1000) 5_656 . . . ?
N12 Sm N12 C13 -34.1(5) 2_656 . . . ?
N12 Sm N12 C13 145.9(5) 6 . . . ?
N22 Sm N12 C13 -132.7(5) . . . . ?
N22 Sm N12 C13 47.3(5) 5_656 . . . ?
N12 Sm N12 N11 26.6(1000) 5_656 . . . ?
N12 Sm N12 N11 133.3(4) 2_656 . . . ?
N12 Sm N12 N11 -46.7(4) 6 . . . ?
N22 Sm N12 N11 34.7(3) . . . . ?
N22 Sm N12 N11 -145.3(3) 5_656 . . . ?
N11 N12 C13 C14 0.4(6) . . . . ?
Sm N12 C13 C14 169.0(4) . . . . ?
N11 N12 C13 C17 179.7(6) . . . . ?
Sm N12 C13 C17 -11.7(9) . . . . ?
N12 C13 C14 C15 -1.4(7) . . . . ?
C17 C13 C14 C15 179.4(7) . . . . ?
N12 N11 C15 C14 -1.6(6) . . . . ?
B1 N11 C15 C14 -178.7(5) . . . . ?
N12 N11 C15 C16 178.0(6) . . . . ?
B1 N11 C15 C16 0.8(9) . . . . ?
C13 C14 C15 N11 1.8(7) . . . . ?
C13 C14 C15 C16 -177.7(7) . . . . ?
N11 B1 N21 C25 -118.6(4) . . . . ?
N11 B1 N21 C25 118.6(4) 6 . . . ?
N11 B1 N21 N22 61.4(4) . . . . ?
N11 B1 N21 N22 -61.4(4) 6 . . . ?
C25 N21 N22 C23 0.0 . . . . ?
B1 N21 N22 C23 180.0 . . . . ?
C25 N21 N22 Sm 180.0 . . . . ?
B1 N21 N22 Sm 0.0 . . . . ?
N12 Sm N22 C23 -38.80(10) 5_656 . . . ?
N12 Sm N22 C23 38.80(10) 2_656 . . . ?
N12 Sm N22 C23 141.20(10) . . . . ?
N12 Sm N22 C23 -141.20(10) 6 . . . ?
N22 Sm N22 C23 180.0(1000) 5_656 . . . ?
N12 Sm N22 N21 141.20(10) 5_656 . . . ?
N12 Sm N22 N21 -141.20(10) 2_656 . . . ?
N12 Sm N22 N21 -38.80(10) . . . . ?
N12 Sm N22 N21 38.80(10) 6 . . . ?
N22 Sm N22 N21 0.0(1000) 5_656 . . . ?
N21 N22 C23 C24 0.0 . . . . ?
Sm N22 C23 C24 180.0 . . . . ?
N21 N22 C23 C27 180.0 . . . . ?
Sm N22 C23 C27 0.0 . . . . ?
N22 C23 C24 C25 0.0 . . . . ?
C27 C23 C24 C25 180.0 . . . . ?
N22 N21 C25 C24 0.0 . . . . ?
B1 N21 C25 C24 180.0 . . . . ?
N22 N21 C25 C26 180.0 . . . . ?
B1 N21 C25 C26 0.000(1) . . . . ?
C23 C24 C25 N21 0.0 . . . . ?
C23 C24 C25 C26 180.0 . . . . ?
